data_2013652
loop_
_publ_author_name
'Venkatasubramanian, Ulaganathan'
'Ellis, David'
'Rosair, Georgina M.'
'Welch, Alan J.'

_publ_section_title
;
 Crystal engineering with heteroboranes. III.
 2-Carboxy-1-methoxymethyl-1,2-dicarba-<i>closo</i>-dodecaborane(12)
;
_journal_issue 10
_journal_name_full 'Acta Crystallographica Section C'
_journal_page_first o586
_journal_page_last o588
_journal_paper_doi 10.1107/S0108270103019048
_journal_volume 59
_journal_year 2003
_chemical_formula_iupac 'C5 H16 B10 O3'
_chemical_formula_moiety 'C5 H16 B10 O3'
_chemical_formula_sum 'C5 H16 B10 O3'
_chemical_formula_weight 232.28
_chemical_name_systematic
;
2-carboxy-1,2-dicarba-1-methoxymethyl-closo-dodecaborane(12)
;
_space_group_IT_number 15
_symmetry_cell_setting monoclinic
_symmetry_space_group_name_Hall '-C 2yc'
_symmetry_space_group_name_H-M 'C 1 2/c 1'
_atom_sites_solution_hydrogens geom
_atom_sites_solution_primary direct
_atom_sites_solution_secondary difmap
_audit_creation_method SHELXL97
_cell_angle_alpha 90
_cell_angle_beta 102.296(10)
_cell_angle_gamma 90
_cell_formula_units_Z 16
_cell_length_a 22.746(2)
_cell_length_b 9.6990(10)
_cell_length_c 23.439(3)
_cell_measurement_reflns_used 41
_cell_measurement_temperature 160(2)
_cell_measurement_theta_max 16.71
_cell_measurement_theta_min 3.55
_cell_volume 5052.3(10)
_computing_cell_refinement XSCANS
_computing_data_collection 'XSCANS (Bruker, 1996)'
_computing_data_reduction 'SHELXTL (Bruker, 1999)'
_computing_molecular_graphics SHELXTL
_computing_publication_material SHELXTL
_computing_structure_refinement 'SHELXL97 (Sheldrick, 1997)'
_computing_structure_solution 'SHELXS97 (Sheldrick, 1997)'
_diffrn_ambient_temperature 160(2)
_diffrn_measured_fraction_theta_full 0.992
_diffrn_measured_fraction_theta_max 0.992
_diffrn_measurement_device_type 'Bruker P4'
_diffrn_measurement_method \w
_diffrn_radiation_monochromator graphite
_diffrn_radiation_source 'fine-focus sealed tube'
_diffrn_radiation_type MoK\a
_diffrn_radiation_wavelength 0.71073
_diffrn_reflns_av_R_equivalents 0.027
_diffrn_reflns_av_sigmaI/netI 0.039
_diffrn_reflns_limit_h_max 26
_diffrn_reflns_limit_h_min -1
_diffrn_reflns_limit_k_max 11
_diffrn_reflns_limit_k_min -1
_diffrn_reflns_limit_l_max 27
_diffrn_reflns_limit_l_min -27
_diffrn_reflns_number 5399
_diffrn_reflns_theta_full 25.00
_diffrn_reflns_theta_max 25.00
_diffrn_reflns_theta_min 2.27
_diffrn_standards_decay_% 0
_diffrn_standards_interval_count 97
_diffrn_standards_number 3
_exptl_absorpt_coefficient_mu 0.073
_exptl_absorpt_correction_type none
_exptl_crystal_colour colourless
_exptl_crystal_density_diffrn 1.222
_exptl_crystal_density_meas ?
_exptl_crystal_density_method 'not measured'
_exptl_crystal_description block
_exptl_crystal_F_000 1920
_exptl_crystal_size_max 0.24
_exptl_crystal_size_mid 0.20
_exptl_crystal_size_min 0.18
_refine_diff_density_max 0.27
_refine_diff_density_min -0.30
_refine_ls_extinction_method none
_refine_ls_goodness_of_fit_ref 1.026
_refine_ls_hydrogen_treatment mixed
_refine_ls_matrix_type full
_refine_ls_number_parameters 334
_refine_ls_number_reflns 4418
_refine_ls_number_restraints 1
_refine_ls_restrained_S_all 1.026
_refine_ls_R_factor_all 0.057
_refine_ls_R_factor_gt 0.047
_refine_ls_shift/su_max <0.001
_refine_ls_shift/su_mean 0.000
_refine_ls_structure_factor_coef Fsqd
_refine_ls_weighting_details 'calc w = 1/[\s^2^(Fo^2^)+(0.0657P)^2^+3.9862P] where P=(Fo^2^+2Fc^2^)/3'
_refine_ls_weighting_scheme calc
_refine_ls_wR_factor_gt 0.121
_refine_ls_wR_factor_ref 0.129
_reflns_number_gt 3670
_reflns_number_total 4418
_reflns_threshold_expression I>2\s(I)
_cod_data_source_file ln1176.cif
_cod_data_source_block I
_cod_depositor_comments
;
The following automatic conversions were performed:
'_symmetry_cell_setting' value 'Monoclinic' changed to 'monoclinic'
according to '/home/saulius/struct/CIF-dictionaries/cif_core.dic'
dictionary named 'cif_core.dic' version 2.4.1 from 2010-06-29.

Automatic conversion script
Id: cif_fix_enum 1527 2010-12-29 10:47:43Z saulius 

The following automatic conversions were performed:

'_symmetry_cell_setting' value 'Monoclinic' changed to 'monoclinic'
according to /home/saulius/struct/CIF-dictionaries/cif_core.dic
dictionary named 'cif_core.dic' version 2.4.1 from 2010-06-29.

Automatic conversion script
Id: cif_fix_values 1715 2011-07-08 13:25:40Z adriana 

The following automatic conversions were performed:

'_exptl_crystal_density_meas' value 'not measured' was changed to '?'
- the value is perceived as not measured.

Automatic conversion script
Id: cif_fix_values 3008 2015-01-20 13:52:24Z robertas 
;
_cod_original_cell_volume 5052.1(10)
_cod_original_sg_symbol_H-M 'C 2/c'
_cod_database_code 2013652
_cod_database_fobs_code 2013652

loop_
_symmetry_equiv_pos_as_xyz
'x, y, z'
'-x, y, -z+1/2'
'x+1/2, y+1/2, z'
'-x+1/2, y+1/2, -z+1/2'
'-x, -y, -z'
'x, -y, z-1/2'
'-x+1/2, -y+1/2, -z'
'x+1/2, -y+1/2, z-1/2'

loop_
_atom_site_label
_atom_site_fract_x
_atom_site_fract_y
_atom_site_fract_z
_atom_site_U_iso_or_equiv
_atom_site_adp_type
_atom_site_calc_flag
_atom_site_refinement_flags
_atom_site_occupancy
_atom_site_disorder_assembly
_atom_site_disorder_group
_atom_site_type_symbol
O1A 0.00055(5) 0.60029(13) 0.06038(5) 0.0311(3) Uani d D 1 . . O
H1A -0.0274(10) 0.576(2) 0.0250(10) 0.047 Uiso d D 1 . . H
O2A 0.07239(6) 0.46186(13) 0.04153(5) 0.0340(3) Uani d . 1 . . O
O3A 0.13373(5) 0.25680(12) 0.12789(5) 0.0275(3) Uani d . 1 . . O
C1A 0.15047(7) 0.49657(16) 0.16314(6) 0.0185(3) Uani d . 1 . . C
C2A 0.08986(7) 0.58734(16) 0.13164(6) 0.0184(3) Uani d . 1 . . C
C3A 0.05167(7) 0.54434(16) 0.07319(7) 0.0195(3) Uani d . 1 . . C
C4A 0.17225(7) 0.37224(17) 0.13281(7) 0.0243(4) Uani d . 1 . . C
H41 0.1763 0.4003 0.0932 0.029 Uiso calc R 1 . . H
H42 0.2126 0.3450 0.1550 0.029 Uiso calc R 1 . . H
C5A 0.14700(10) 0.1606(2) 0.17587(9) 0.0403(5) Uani d . 1 . . C
H51 0.1891 0.1316 0.1819 0.060 Uiso calc R 1 . . H
H52 0.1208 0.0798 0.1669 0.060 Uiso calc R 1 . . H
H53 0.1401 0.2051 0.2114 0.060 Uiso calc R 1 . . H
B3A 0.08559(8) 0.4863(2) 0.19134(8) 0.0216(4) Uani d . 1 . . B
H3A 0.0570 0.3918 0.1899 0.026 Uiso calc R 1 . . H
B4A 0.15891(8) 0.5003(2) 0.23734(8) 0.0233(4) Uani d . 1 . . B
H4A 0.1787 0.4142 0.2671 0.028 Uiso calc R 1 . . H
B5A 0.20416(8) 0.6037(2) 0.20129(8) 0.0232(4) Uani d . 1 . . B
H5A 0.2537 0.5851 0.2075 0.028 Uiso calc R 1 . . H
B6A 0.16037(8) 0.65600(19) 0.13251(8) 0.0225(4) Uani d . 1 . . B
H6A 0.1802 0.6710 0.0931 0.027 Uiso calc R 1 . . H
B7A 0.05432(8) 0.6558(2) 0.18247(8) 0.0248(4) Uani d . 1 . . B
H7A 0.0046 0.6728 0.1757 0.030 Uiso calc R 1 . . H
B8A 0.09856(9) 0.6032(2) 0.25079(8) 0.0279(4) Uani d . 1 . . B
H8A 0.0784 0.5856 0.2898 0.033 Uiso calc R 1 . . H
B9A 0.17178(9) 0.6767(2) 0.25694(8) 0.0268(4) Uani d . 1 . . B
H9A 0.1999 0.7082 0.3002 0.032 Uiso calc R 1 . . H
B10A 0.17283(9) 0.7726(2) 0.19198(9) 0.0273(4) Uani d . 1 . . B
H10A 0.2015 0.8666 0.1923 0.033 Uiso calc R 1 . . H
B11A 0.09967(8) 0.75995(19) 0.14596(8) 0.0247(4) Uani d . 1 . . B
H11A 0.0797 0.8444 0.1153 0.030 Uiso calc R 1 . . H
B12A 0.10707(9) 0.7725(2) 0.22282(9) 0.0298(4) Uani d . 1 . . B
H12A 0.0924 0.8670 0.2435 0.036 Uiso calc R 1 . . H
O1B 0.10315(6) 0.13197(14) 0.02540(6) 0.0366(3) Uani d . 1 . . O
H1B 0.1170(12) 0.177(3) 0.0619(13) 0.070(8) Uiso d . 1 . . H
O2B 0.17922(6) -0.01391(15) 0.05931(6) 0.0412(3) Uani d . 1 . . O
O3B 0.17993(6) 0.21967(13) -0.06254(7) 0.0402(3) Uani d . 1 . . O
C1B 0.11232(7) 0.03599(17) -0.09825(7) 0.0225(4) Uani d . 1 . . C
C2B 0.12003(7) -0.05047(17) -0.03617(7) 0.0232(4) Uani d . 1 . . C
C3B 0.13840(8) 0.02565(18) 0.02187(7) 0.0265(4) Uani d . 1 . . C
C4B 0.12256(8) 0.19061(17) -0.09643(8) 0.0287(4) Uani d . 1 . . C
H43A 0.1194 0.2262 -0.1366 0.034 Uiso calc R 1 . . H
H44A 0.0915 0.2366 -0.0794 0.034 Uiso calc R 1 . . H
C5B 0.18878(11) 0.3644(2) -0.05319(12) 0.0533(6) Uani d . 1 . . C
H54A 0.1844 0.4112 -0.0909 0.080 Uiso calc R 1 . . H
H55A 0.2292 0.3811 -0.0297 0.080 Uiso calc R 1 . . H
H56A 0.1588 0.4001 -0.0326 0.080 Uiso calc R 1 . . H
B3B 0.04804(8) -0.0213(2) -0.07700(9) 0.0277(4) Uani d . 1 . . B
H3B 0.0137 0.0472 -0.0636 0.033 Uiso calc R 1 . . H
B4B 0.05624(9) -0.0326(2) -0.15040(9) 0.0305(5) Uani d . 1 . . B
H4B 0.0269 0.0287 -0.1859 0.037 Uiso calc R 1 . . H
B5B 0.13352(9) -0.0643(2) -0.15013(9) 0.0287(4) Uani d . 1 . . B
H5B 0.1549 -0.0233 -0.1855 0.034 Uiso calc R 1 . . H
B6B 0.17443(9) -0.0720(2) -0.07676(8) 0.0253(4) Uani d . 1 . . B
H6B 0.2222 -0.0360 -0.0631 0.030 Uiso calc R 1 . . H
B7B 0.06934(10) -0.1823(2) -0.04241(9) 0.0342(5) Uani d . 1 . . B
H7B 0.0487 -0.2202 -0.0060 0.041 Uiso calc R 1 . . H
B8B 0.02888(10) -0.1750(2) -0.11616(10) 0.0372(5) Uani d . 1 . . B
H8B -0.0191 -0.2098 -0.1292 0.045 Uiso calc R 1 . . H
B9B 0.08116(10) -0.2025(2) -0.16202(9) 0.0362(5) Uani d . 1 . . B
H9B 0.0677 -0.2551 -0.2054 0.043 Uiso calc R 1 . . H
B10B 0.15412(10) -0.2261(2) -0.11671(9) 0.0319(5) Uani d . 1 . . B
H10B 0.1887 -0.2937 -0.1302 0.038 Uiso calc R 1 . . H
B11B 0.14664(10) -0.2141(2) -0.04283(9) 0.0317(5) Uani d . 1 . . B
H11B 0.1764 -0.2731 -0.0068 0.038 Uiso calc R 1 . . H
B12B 0.08923(11) -0.2947(2) -0.09521(10) 0.0395(5) Uani d . 1 . . B
H12B 0.0810 -0.4085 -0.0943 0.047 Uiso calc R 1 . . H

loop_
_atom_site_aniso_label
_atom_site_aniso_U_11
_atom_site_aniso_U_22
_atom_site_aniso_U_33
_atom_site_aniso_U_12
_atom_site_aniso_U_13
_atom_site_aniso_U_23
O1A 0.0229(6) 0.0420(7) 0.0248(6) 0.0036(6) -0.0034(5) -0.0032(6)
O2A 0.0389(7) 0.0373(7) 0.0224(6) 0.0090(6) -0.0010(5) -0.0100(5)
O3A 0.0346(7) 0.0201(6) 0.0253(6) 0.0010(5) 0.0008(5) -0.0023(5)
C1A 0.0173(7) 0.0207(8) 0.0166(7) 0.0005(6) 0.0016(6) -0.0006(6)
C2A 0.0177(7) 0.0185(7) 0.0189(7) 0.0009(6) 0.0033(6) -0.0012(6)
C3A 0.0213(8) 0.0197(8) 0.0173(7) -0.0012(6) 0.0036(6) 0.0009(6)
C4A 0.0240(8) 0.0237(8) 0.0251(8) 0.0031(7) 0.0047(6) -0.0049(7)
C5A 0.0541(12) 0.0247(10) 0.0377(11) 0.0013(9) 0.0002(9) 0.0060(8)
B3A 0.0201(9) 0.0279(10) 0.0173(8) -0.0011(7) 0.0052(7) -0.0006(7)
B4A 0.0233(9) 0.0303(10) 0.0154(8) -0.0004(8) 0.0021(7) -0.0013(7)
B5A 0.0183(8) 0.0269(10) 0.0231(9) -0.0023(7) 0.0017(7) -0.0042(8)
B6A 0.0208(9) 0.0233(9) 0.0234(9) -0.0027(7) 0.0046(7) 0.0005(7)
B7A 0.0211(9) 0.0299(10) 0.0239(9) 0.0021(8) 0.0054(7) -0.0089(8)
B8A 0.0248(9) 0.0396(11) 0.0200(9) 0.0006(8) 0.0066(7) -0.0082(8)
B9A 0.0242(9) 0.0317(10) 0.0227(9) -0.0004(8) 0.0007(7) -0.0080(8)
B10A 0.0251(9) 0.0243(10) 0.0303(10) -0.0033(8) 0.0009(8) -0.0060(8)
B11A 0.0230(9) 0.0197(9) 0.0297(10) 0.0003(7) 0.0016(7) -0.0042(8)
B12A 0.0277(10) 0.0314(11) 0.0288(10) 0.0022(8) 0.0024(8) -0.0126(8)
O1B 0.0451(8) 0.0340(7) 0.0276(7) 0.0062(6) 0.0008(6) -0.0100(6)
O2B 0.0458(8) 0.0455(8) 0.0282(7) 0.0076(7) -0.0011(6) -0.0038(6)
O3B 0.0301(7) 0.0248(7) 0.0613(9) -0.0059(5) 0.0000(6) 0.0020(6)
C1B 0.0211(8) 0.0262(9) 0.0208(8) 0.0005(7) 0.0062(6) 0.0021(7)
C2B 0.0262(8) 0.0232(8) 0.0217(8) -0.0042(7) 0.0084(7) 0.0002(6)
C3B 0.0298(9) 0.0273(9) 0.0232(8) -0.0037(7) 0.0075(7) -0.0004(7)
C4B 0.0285(9) 0.0246(9) 0.0329(9) 0.0027(7) 0.0061(7) 0.0071(7)
C5B 0.0517(13) 0.0287(11) 0.0769(17) -0.0117(10) 0.0079(12) -0.0044(11)
B3B 0.0207(9) 0.0365(11) 0.0271(10) -0.0066(8) 0.0077(8) -0.0066(8)
B4B 0.0254(10) 0.0404(12) 0.0244(10) -0.0001(9) 0.0025(8) -0.0061(8)
B5B 0.0293(10) 0.0353(11) 0.0238(9) 0.0052(8) 0.0109(8) 0.0021(8)
B6B 0.0250(9) 0.0264(10) 0.0262(9) 0.0047(8) 0.0089(8) 0.0036(8)
B7B 0.0436(12) 0.0289(11) 0.0347(11) -0.0141(9) 0.0189(9) -0.0048(9)
B8B 0.0339(11) 0.0408(12) 0.0388(12) -0.0138(10) 0.0117(9) -0.0156(10)
B9B 0.0399(12) 0.0392(12) 0.0302(11) -0.0022(10) 0.0092(9) -0.0111(9)
B10B 0.0401(12) 0.0299(11) 0.0282(10) 0.0071(9) 0.0128(9) -0.0013(8)
B11B 0.0458(12) 0.0226(10) 0.0283(10) 0.0013(9) 0.0118(9) 0.0038(8)
B12B 0.0542(14) 0.0270(11) 0.0411(12) -0.0101(10) 0.0191(11) -0.0089(9)

loop_
_atom_type_symbol
_atom_type_description
_atom_type_scat_dispersion_real
_atom_type_scat_dispersion_imag
_atom_type_scat_source
C C 0.0033 0.0016 'International Tables Vol C Tables 4.2.6.8 and 6.1.1.4'
H H 0.0000 0.0000 'International Tables Vol C Tables 4.2.6.8 and 6.1.1.4'
B B 0.0013 0.0007 'International Tables Vol C Tables 4.2.6.8 and 6.1.1.4'
O O 0.0106 0.0060 'International Tables Vol C Tables 4.2.6.8 and 6.1.1.4'

loop_
_geom_angle_atom_site_label_1
_geom_angle_atom_site_label_2
_geom_angle_atom_site_label_3
_geom_angle
_geom_angle_publ_flag
C3A O1A H1A 120.6(13) ?
C1A C2A C3A 120.98(12) y
C2A C1A C4A 121.82(12) y
C1A C4A O3A 113.90(13) y
C2A C3A O1A 114.77(14) y
C2A C3A O2A 119.79(14) y
O1A C3A O2A 125.42(15) y
C4A O3A C5A 115.22(13) y
C4A C1A B5A 117.14(12) ?
C2A C1A B5A 110.02(12) ?
C4A C1A B4A 120.72(13) ?
C2A C1A B4A 109.99(12) ?
B5A C1A B4A 62.65(10) ?
C4A C1A B6A 115.11(12) ?
C2A C1A B6A 61.06(9) ?
B5A C1A B6A 62.18(10) ?
B4A C1A B6A 113.87(12) ?
C4A C1A B3A 120.90(13) ?
C2A C1A B3A 60.78(9) ?
B5A C1A B3A 113.93(12) ?
B4A C1A B3A 62.36(10) ?
B6A C1A B3A 113.68(12) ?
C3A C2A B7A 118.13(13) ?
C1A C2A B7A 111.42(12) ?
C3A C2A B11A 118.14(13) ?
C1A C2A B11A 111.60(12) ?
B7A C2A B11A 62.93(11) ?
C3A C2A B3A 117.10(13) ?
C1A C2A B3A 61.73(9) ?
B7A C2A B3A 62.60(10) ?
B11A C2A B3A 115.04(12) ?
C3A C2A B6A 117.84(12) ?
C1A C2A B6A 61.47(9) ?
B7A C2A B6A 114.60(12) ?
B11A C2A B6A 62.64(10) ?
B3A C2A B6A 114.84(12) ?
O3A C4A H41 108.8 ?
C1A C4A H41 108.8 ?
O3A C4A H42 108.8 ?
C1A C4A H42 108.8 ?
H41 C4A H42 107.7 ?
O3A C5A H51 109.5 ?
O3A C5A H52 109.5 ?
H51 C5A H52 109.5 ?
O3A C5A H53 109.5 ?
H51 C5A H53 109.5 ?
H52 C5A H53 109.5 ?
C2A B3A C1A 57.49(9) ?
C2A B3A B8A 104.20(13) ?
C1A B3A B8A 104.42(12) ?
C2A B3A B7A 58.22(10) ?
C1A B3A B7A 104.57(12) ?
B8A B3A B7A 59.86(11) ?
C2A B3A B4A 103.84(12) ?
C1A B3A B4A 57.87(9) ?
B8A B3A B4A 59.95(10) ?
B7A B3A B4A 107.30(13) ?
C2A B3A H3A 124.9 ?
C1A B3A H3A 124.6 ?
B8A B3A H3A 123.1 ?
B7A B3A H3A 122.4 ?
B4A B3A H3A 122.8 ?
C1A B4A B5A 58.56(10) ?
C1A B4A B8A 105.58(12) ?
B5A B4A B8A 108.37(14) ?
C1A B4A B9A 105.07(13) ?
B5A B4A B9A 59.96(11) ?
B8A B4A B9A 60.38(11) ?
C1A B4A B3A 59.76(9) ?
B5A B4A B3A 108.48(13) ?
B8A B4A B3A 59.58(10) ?
B9A B4A B3A 108.06(13) ?
C1A B4A H4A 124.1 ?
B5A B4A H4A 121.4 ?
B8A B4A H4A 122.1 ?
B9A B4A H4A 122.3 ?
B3A B4A H4A 121.2 ?
C1A B5A B4A 58.79(10) ?
C1A B5A B9A 105.39(12) ?
B4A B5A B9A 60.14(11) ?
C1A B5A B6A 59.87(10) ?
B4A B5A B6A 108.84(13) ?
B9A B5A B6A 108.21(13) ?
C1A B5A B10A 105.86(12) ?
B4A B5A B10A 108.70(13) ?
B9A B5A B10A 60.39(11) ?
B6A B5A B10A 59.65(10) ?
C1A B5A H5A 123.9 ?
B4A B5A H5A 121.1 ?
B9A B5A H5A 122.2 ?
B6A B5A H5A 121.1 ?
B10A B5A H5A 122.0 ?
C2A B6A C1A 57.47(9) ?
C2A B6A B10A 104.32(13) ?
C1A B6A B10A 104.84(13) ?
C2A B6A B5A 103.84(12) ?
C1A B6A B5A 57.95(10) ?
B10A B6A B5A 60.25(11) ?
C2A B6A B11A 58.13(10) ?
C1A B6A B11A 104.79(12) ?
B10A B6A B11A 60.12(11) ?
B5A B6A B11A 107.74(13) ?
C2A B6A H6A 125.0 ?
C1A B6A H6A 124.4 ?
B10A B6A H6A 122.8 ?
B5A B6A H6A 122.6 ?
B11A B6A H6A 122.2 ?
C2A B7A B12A 104.69(13) ?
C2A B7A B8A 104.80(13) ?
B12A B7A B8A 60.81(11) ?
C2A B7A B3A 59.19(10) ?
B12A B7A B3A 108.59(13) ?
B8A B7A B3A 59.67(10) ?
C2A B7A B11A 58.61(10) ?
B12A B7A B11A 59.98(11) ?
B8A B7A B11A 108.69(13) ?
B3A B7A B11A 108.66(13) ?
C2A B7A H7A 124.8 ?
B12A B7A H7A 122.1 ?
B8A B7A H7A 122.1 ?
B3A B7A H7A 121.1 ?
B11A B7A H7A 121.2 ?
B3A B8A B7A 60.47(10) ?
B3A B8A B4A 60.47(10) ?
B7A B8A B4A 108.19(13) ?
B3A B8A B9A 108.33(13) ?
B7A B8A B9A 107.30(14) ?
B4A B8A B9A 59.82(11) ?
B3A B8A B12A 108.14(13) ?
B7A B8A B12A 59.45(11) ?
B4A B8A B12A 107.55(14) ?
B9A B8A B12A 59.59(11) ?
B3A B8A H8A 121.1 ?
B7A B8A H8A 121.9 ?
B4A B8A H8A 121.7 ?
B9A B8A H8A 122.0 ?
B12A B8A H8A 122.2 ?
B5A B9A B4A 59.90(10) ?
B5A B9A B12A 108.10(13) ?
B4A B9A B12A 108.13(13) ?
B5A B9A B8A 107.86(13) ?
B4A B9A B8A 59.80(11) ?
B12A B9A B8A 60.35(11) ?
B5A B9A B10A 59.96(11) ?
B4A B9A B10A 108.16(13) ?
B12A B9A B10A 60.37(11) ?
B8A B9A B10A 108.63(13) ?
B5A B9A H9A 121.9 ?
B4A B9A H9A 121.8 ?
B12A B9A H9A 121.4 ?
B8A B9A H9A 121.6 ?
B10A B9A H9A 121.4 ?
B6A B10A B5A 60.11(10) ?
B6A B10A B11A 60.50(10) ?
B5A B10A B11A 107.93(13) ?
B6A B10A B9A 107.98(13) ?
B5A B10A B9A 59.65(11) ?
B11A B10A B9A 107.39(14) ?
B6A B10A B12A 108.02(13) ?
B5A B10A B12A 107.22(14) ?
B11A B10A B12A 59.56(11) ?
B9A B10A B12A 59.57(11) ?
B6A B10A H10A 121.3 ?
B5A B10A H10A 122.0 ?
B11A B10A H10A 121.8 ?
B9A B10A H10A 122.1 ?
B12A B10A H10A 122.2 ?
C2A B11A B12A 104.23(13) ?
C2A B11A B10A 104.58(13) ?
B12A B11A B10A 60.51(11) ?
C2A B11A B7A 58.46(10) ?
B12A B11A B7A 59.54(11) ?
B10A B11A B7A 107.98(14) ?
C2A B11A B6A 59.23(10) ?
B12A B11A B6A 107.87(13) ?
B10A B11A B6A 59.37(10) ?
B7A B11A B6A 108.15(13) ?
C2A B11A H11A 124.8 ?
B12A B11A H11A 122.5 ?
B10A B11A H11A 122.4 ?
B7A B11A H11A 121.6 ?
B6A B11A H11A 121.4 ?
B7A B12A B11A 60.48(11) ?
B7A B12A B9A 107.91(14) ?
B11A B12A B9A 108.07(13) ?
B7A B12A B8A 59.75(11) ?
B11A B12A B8A 108.25(13) ?
B9A B12A B8A 60.06(11) ?
B7A B12A B10A 108.27(13) ?
B11A B12A B10A 59.93(11) ?
B9A B12A B10A 60.06(11) ?
B8A B12A B10A 108.16(14) ?
B7A B12A H12A 121.6 ?
B11A B12A H12A 121.5 ?
B9A B12A H12A 121.8 ?
B8A B12A H12A 121.7 ?
B10A B12A H12A 121.6 ?
C3B O1B H1B 108.8(16) ?
C1B C2B C3B 119.73(14) y
C2B C1B C4B 119.28(14) y
C1B C4B O3B 109.44(14) y
C2B C3B O1B 112.29(14) y
C2B C3B O2B 121.40(16) y
O1B C3B O2B 126.26(16) y
C4B O3B C5B 111.58(15) y
C4B C1B B4B 119.56(14) ?
C2B C1B B4B 110.84(13) ?
C4B C1B B5B 121.26(14) ?
C2B C1B B5B 110.17(13) ?
B4B C1B B5B 63.11(11) ?
C4B C1B B3B 116.28(14) ?
C2B C1B B3B 61.52(10) ?
B4B C1B B3B 62.10(11) ?
B5B C1B B3B 113.95(13) ?
C4B C1B B6B 118.39(13) ?
C2B C1B B6B 60.97(10) ?
B4B C1B B6B 114.19(14) ?
B5B C1B B6B 61.89(11) ?
B3B C1B B6B 113.91(13) ?
C3B C2B B7B 119.38(14) ?
C1B C2B B7B 111.16(13) ?
C3B C2B B11B 119.55(14) ?
C1B C2B B11B 111.19(13) ?
B7B C2B B11B 62.92(12) ?
C3B C2B B6B 117.21(13) ?
C1B C2B B6B 62.04(10) ?
B7B C2B B6B 114.37(13) ?
B11B C2B B6B 62.00(11) ?
C3B C2B B3B 117.40(14) ?
C1B C2B B3B 61.44(10) ?
B7B C2B B3B 62.22(12) ?
B11B C2B B3B 114.20(14) ?
B6B C2B B3B 114.75(13) ?
O3B C4B H43A 109.8 ?
C1B C4B H43A 109.8 ?
O3B C4B H44A 109.8 ?
C1B C4B H44A 109.8 ?
H43A C4B H44A 108.2 ?
O3B C5B H54A 109.5 ?
O3B C5B H55A 109.5 ?
H54A C5B H55A 109.5 ?
O3B C5B H56A 109.5 ?
H54A C5B H56A 109.5 ?
H55A C5B H56A 109.5 ?
C1B B3B C2B 57.04(9) ?
C1B B3B B8B 104.64(14) ?
C2B B3B B8B 104.48(15) ?
C1B B3B B4B 58.10(10) ?
C2B B3B B4B 104.09(13) ?
B8B B3B B4B 60.42(12) ?
C1B B3B B7B 104.36(14) ?
C2B B3B B7B 58.13(11) ?
B8B B3B B7B 60.41(13) ?
B4B B3B B7B 108.28(15) ?
C1B B3B H3B 124.9 ?
C2B B3B H3B 125.0 ?
B8B B3B H3B 122.7 ?
B4B B3B H3B 122.2 ?
B7B B3B H3B 122.1 ?
C1B B4B B3B 59.80(10) ?
C1B B4B B8B 105.11(14) ?
B3B B4B B8B 59.33(12) ?
C1B B4B B9B 104.88(14) ?
B3B B4B B9B 107.93(15) ?
B8B B4B B9B 60.21(12) ?
C1B B4B B5B 58.50(10) ?
B3B B4B B5B 108.33(14) ?
B8B B4B B5B 107.72(15) ?
B9B B4B B5B 59.73(12) ?
C1B B4B H4B 124.2 ?
B3B B4B H4B 121.3 ?
B8B B4B H4B 122.5 ?
B9B B4B H4B 122.4 ?
B5B B4B H4B 121.7 ?
C1B B5B B10B 106.15(13) ?
C1B B5B B6B 60.15(10) ?
B10B B5B B6B 59.96(11) ?
C1B B5B B9B 105.10(13) ?
B10B B5B B9B 60.39(12) ?
B6B B5B B9B 108.43(14) ?
C1B B5B B4B 58.39(10) ?
B10B B5B B4B 108.77(15) ?
B6B B5B B4B 108.90(13) ?
B9B B5B B4B 60.12(12) ?
C1B B5B H5B 124.0 ?
B10B B5B H5B 121.7 ?
B6B B5B H5B 120.8 ?
B9B B5B H5B 122.3 ?
B4B B5B H5B 121.3 ?
C2B B6B C1B 56.99(9) ?
C2B B6B B10B 104.84(14) ?
C1B B6B B10B 104.46(13) ?
C2B B6B B11B 58.75(11) ?
C1B B6B B11B 104.60(13) ?
B10B B6B B11B 60.24(11) ?
C2B B6B B5B 103.86(13) ?
C1B B6B B5B 57.96(10) ?
B10B B6B B5B 59.96(11) ?
B11B B6B B5B 107.69(14) ?
C2B B6B H6B 124.7 ?
C1B B6B H6B 124.9 ?
B10B B6B H6B 122.8 ?
B11B B6B H6B 122.0 ?
B5B B6B H6B 122.7 ?
C2B B7B B8B 104.70(14) ?
C2B B7B B3B 59.65(10) ?
B8B B7B B3B 59.18(12) ?
C2B B7B B12B 104.57(14) ?
B8B B7B B12B 60.24(13) ?
B3B B7B B12B 107.81(15) ?
C2B B7B B11B 58.83(11) ?
B8B B7B B11B 107.91(15) ?
B3B B7B B11B 108.77(14) ?
B12B B7B B11B 59.60(12) ?
C2B B7B H7B 124.5 ?
B8B B7B H7B 122.7 ?
B3B B7B H7B 121.2 ?
B12B B7B H7B 122.6 ?
B11B B7B H7B 121.3 ?
B3B B8B B4B 60.25(12) ?
B3B B8B B7B 60.41(12) ?
B4B B8B B7B 108.15(14) ?
B3B B8B B9B 108.56(15) ?
B4B B8B B9B 60.09(12) ?
B7B B8B B9B 107.83(16) ?
B3B B8B B12B 108.52(15) ?
B4B B8B B12B 107.90(15) ?
B7B B8B B12B 59.89(13) ?
B9B B8B B12B 59.77(13) ?
B3B B8B H8B 121.1 ?
B4B B8B H8B 121.7 ?
B7B B8B H8B 121.7 ?
B9B B8B H8B 121.7 ?
B12B B8B H8B 121.8 ?
B5B B9B B12B 107.56(15) ?
B5B B9B B4B 60.16(12) ?
B12B B9B B4B 107.88(14) ?
B5B B9B B10B 59.70(12) ?
B12B B9B B10B 60.21(13) ?
B4B B9B B10B 108.25(15) ?
B5B B9B B8B 107.67(14) ?
B12B B9B B8B 60.12(13) ?
B4B B9B B8B 59.71(12) ?
B10B B9B B8B 108.37(15) ?
B5B B9B H9B 122.1 ?
B12B B9B H9B 121.8 ?
B4B B9B H9B 121.7 ?
B10B B9B H9B 121.5 ?
B8B B9B H9B 121.7 ?
B5B B10B B6B 60.08(11) ?
B5B B10B B11B 107.55(14) ?
B6B B10B B11B 59.94(11) ?
B5B B10B B9B 59.91(12) ?
B6B B10B B9B 108.14(14) ?
B11B B10B B9B 107.54(15) ?
B5B B10B B12B 107.36(15) ?
B6B B10B B12B 107.67(14) ?
B11B B10B B12B 59.60(12) ?
B9B B10B B12B 59.75(13) ?
B5B B10B H10B 122.0 ?
B6B B10B H10B 121.6 ?
B11B B10B H10B 122.1 ?
B9B B10B H10B 121.8 ?
B12B B10B H10B 122.2 ?
C2B B11B B12B 104.40(15) ?
C2B B11B B6B 59.25(10) ?
B12B B11B B6B 108.22(15) ?
C2B B11B B10B 104.90(14) ?
B12B B11B B10B 60.41(12) ?
B6B B11B B10B 59.82(11) ?
C2B B11B B7B 58.25(11) ?
B12B B11B B7B 59.96(12) ?
B6B B11B B7B 108.25(14) ?
B10B B11B B7B 108.34(15) ?
C2B B11B H11B 124.9 ?
B12B B11B H11B 122.3 ?
B6B B11B H11B 121.2 ?
B10B B11B H11B 122.1 ?
B7B B11B H11B 121.5 ?
B11B B12B B9B 108.09(15) ?
B11B B12B B7B 60.44(12) ?
B9B B12B B7B 108.08(16) ?
B11B B12B B8B 108.28(15) ?
B9B B12B B8B 60.11(13) ?
B7B B12B B8B 59.87(13) ?
B11B B12B B10B 59.99(12) ?
B9B B12B B10B 60.04(12) ?
B7B B12B B10B 108.39(15) ?
B8B B12B B10B 108.24(15) ?
B11B B12B H12B 121.5 ?
B9B B12B H12B 121.7 ?
B7B B12B H12B 121.5 ?
B8B B12B H12B 121.6 ?
B10B B12B H12B 121.6 ?

loop_
_geom_bond_atom_site_label_1
_geom_bond_atom_site_label_2
_geom_bond_site_symmetry_2
_geom_bond_distance
_geom_bond_publ_flag
O1A C3A . 1.2601(19) ?
O1A H1A . 0.96(2) ?
O2A C3A . 1.250(2) ?
C1A C4A . 1.535(2) y
C2A C3A . 1.516(2) y
C4A O3A . 1.411(2) y
O3A C5A . 1.443(2) y
C1A C2A . 1.669(2) ?
C1A B5A . 1.705(2) ?
C1A B4A . 1.709(2) ?
C1A B6A . 1.740(2) ?
C1A B3A . 1.743(2) ?
C2A B7A . 1.710(2) ?
C2A B11A . 1.713(2) ?
C2A B3A . 1.728(2) ?
C2A B6A . 1.733(2) ?
C4A H41 . 0.9900 ?
C4A H42 . 0.9900 ?
C5A H51 . 0.9800 ?
C5A H52 . 0.9800 ?
C5A H53 . 0.9800 ?
B3A B8A . 1.772(3) ?
B3A B7A . 1.786(3) ?
B3A B4A . 1.788(3) ?
B3A H3A . 1.1200 ?
B4A B5A . 1.775(3) ?
B4A B8A . 1.779(3) ?
B4A B9A . 1.779(3) ?
B4A H4A . 1.1200 ?
B5A B9A . 1.776(3) ?
B5A B6A . 1.779(3) ?
B5A B10A . 1.781(3) ?
B5A H5A . 1.1200 ?
B6A B10A . 1.771(3) ?
B6A B11A . 1.791(3) ?
B6A H6A . 1.1200 ?
B7A B12A . 1.770(3) ?
B7A B8A . 1.775(3) ?
B7A B11A . 1.787(3) ?
B7A H7A . 1.1200 ?
B8A B9A . 1.789(3) ?
B8A B12A . 1.794(3) ?
B8A H8A . 1.1200 ?
B9A B12A . 1.780(3) ?
B9A B10A . 1.789(3) ?
B9A H9A . 1.1200 ?
B10A B11A . 1.784(3) ?
B10A B12A . 1.795(3) ?
B10A H10A . 1.1200 ?
B11A B12A . 1.778(3) ?
B11A H11A . 1.1200 ?
B12A H12A . 1.1200 ?
O1B C3B . 1.320(2) ?
O1B H1B . 0.95(3) ?
O2B C3B . 1.197(2) ?
C1B C4B . 1.517(2) y
C1B C2B . 1.656(2) ?
C1B B4B . 1.703(2) ?
C1B B5B . 1.705(2) ?
C1B B3B . 1.734(2) ?
C1B B6B . 1.744(2) ?
C2B C3B . 1.526(2) y
C4B O3B . 1.404(2) y
O3B C5B . 1.428(2) y
C2B B7B . 1.707(2) ?
C2B B11B . 1.718(3) ?
C2B B6B . 1.727(2) ?
C2B B3B . 1.735(3) ?
C4B H43A . 0.9900 ?
C4B H44A . 0.9900 ?
C5B H54A . 0.9800 ?
C5B H55A . 0.9800 ?
C5B H56A . 0.9800 ?
B3B B8B . 1.756(3) ?
B3B B4B . 1.773(3) ?
B3B B7B . 1.778(3) ?
B3B H3B . 1.1200 ?
B4B B8B . 1.776(3) ?
B4B B9B . 1.783(3) ?
B4B B5B . 1.783(3) ?
B4B H4B . 1.1200 ?
B5B B10B . 1.772(3) ?
B5B B6B . 1.774(3) ?
B5B B9B . 1.776(3) ?
B5B H5B . 1.1200 ?
B6B B10B . 1.772(3) ?
B6B B11B . 1.774(3) ?
B6B H6B . 1.1200 ?
B7B B8B . 1.778(3) ?
B7B B12B . 1.779(3) ?
B7B B11B . 1.787(3) ?
B7B H7B . 1.1200 ?
B8B B9B . 1.785(3) ?
B8B B12B . 1.785(3) ?
B8B H8B . 1.1200 ?
B9B B12B . 1.779(3) ?
B9B B10B . 1.784(3) ?
B9B H9B . 1.1200 ?
B10B B11B . 1.779(3) ?
B10B B12B . 1.787(3) ?
B10B H10B . 1.1200 ?
B11B B12B . 1.772(3) ?
B11B H11B . 1.1200 ?
B12B H12B . 1.1200 ?

loop_
_geom_hbond_atom_site_label_D
_geom_hbond_atom_site_label_H
_geom_hbond_atom_site_label_A
_geom_hbond_site_symmetry_A
_geom_hbond_distance_DH
_geom_hbond_distance_HA
_geom_hbond_distance_DA
_geom_hbond_angle_DHA
O1B H1B O3A . 0.95(3) 1.70(3) 2.6473(17) 174(2)
O1A H1A O2A 5_565 0.96(2) 1.71(2) 2.6707(17) 175(2)

loop_
_geom_torsion_atom_site_label_1
_geom_torsion_atom_site_label_2
_geom_torsion_atom_site_label_3
_geom_torsion_atom_site_label_4
_geom_torsion
_geom_torsion_publ_flag
C4A C1A C2A C3A 3.9(2) y
B5A C1A C2A C3A 146.81(14) ?
B4A C1A C2A C3A -146.01(14) ?
B6A C1A C2A C3A 107.08(15) ?
B3A C1A C2A C3A -106.28(15) ?
C4A C1A C2A B7A 149.65(14) ?
B5A C1A C2A B7A -67.47(15) ?
B4A C1A C2A B7A -0.29(17) ?
B6A C1A C2A B7A -107.20(14) ?
B3A C1A C2A B7A 39.44(12) ?
C4A C1A C2A B11A -142.09(14) ?
B5A C1A C2A B11A 0.79(16) ?
B4A C1A C2A B11A 67.97(15) ?
B6A C1A C2A B11A -38.94(12) ?
B3A C1A C2A B11A 107.70(14) ?
C4A C1A C2A B3A 110.21(15) ?
B5A C1A C2A B3A -106.91(13) ?
B4A C1A C2A B3A -39.73(12) ?
B6A C1A C2A B3A -146.64(12) ?
C4A C1A C2A B6A -103.15(15) ?
B5A C1A C2A B6A 39.73(12) ?
B4A C1A C2A B6A 106.91(13) ?
B3A C1A C2A B6A 146.64(12) ?
C1A C2A C3A O1A 164.45(13) y
C1A C2A C3A O2A -17.1(2) y
B7A C2A C3A O2A -160.66(15) ?
B11A C2A C3A O2A 126.75(16) ?
B3A C2A C3A O2A -88.88(18) ?
B6A C2A C3A O2A 54.6(2) ?
B7A C2A C3A O1A 20.9(2) ?
B11A C2A C3A O1A -51.65(19) ?
B3A C2A C3A O1A 92.72(17) ?
B6A C2A C3A O1A -123.78(15) ?
C5A O3A C4A C1A -90.62(18) ?
C2A C1A C4A O3A -69.56(18) y
B5A C1A C4A O3A 150.01(13) ?
B4A C1A C4A O3A 77.23(18) ?
B6A C1A C4A O3A -139.80(13) ?
B3A C1A C4A O3A 3.1(2) ?
C3A C2A B3A C1A 112.42(14) ?
B7A C2A B3A C1A -138.23(12) ?
B11A C2A B3A C1A -102.13(13) ?
B6A C2A B3A C1A -32.17(12) ?
C3A C2A B3A B8A -149.34(13) ?
C1A C2A B3A B8A 98.24(12) ?
B7A C2A B3A B8A -39.99(12) ?
B11A C2A B3A B8A -3.88(17) ?
B6A C2A B3A B8A 66.07(15) ?
C3A C2A B3A B7A -109.35(15) ?
C1A C2A B3A B7A 138.23(12) ?
B11A C2A B3A B7A 36.11(13) ?
B6A C2A B3A B7A 106.07(14) ?
C3A C2A B3A B4A 148.67(13) ?
C1A C2A B3A B4A 36.25(11) ?
B7A C2A B3A B4A -101.98(13) ?
B11A C2A B3A B4A -65.87(15) ?
B6A C2A B3A B4A 4.08(17) ?
C4A C1A B3A C2A -111.67(15) ?
B5A C1A B3A C2A 100.42(13) ?
B4A C1A B3A C2A 137.32(13) ?
B6A C1A B3A C2A 31.70(12) ?
C4A C1A B3A B8A 150.49(14) ?
C2A C1A B3A B8A -97.84(13) ?
B5A C1A B3A B8A 2.58(17) ?
B4A C1A B3A B8A 39.47(12) ?
B6A C1A B3A B8A -66.14(15) ?
C4A C1A B3A B7A -147.48(14) ?
C2A C1A B3A B7A -35.80(11) ?
B5A C1A B3A B7A 64.62(15) ?
B4A C1A B3A B7A 101.51(13) ?
B6A C1A B3A B7A -4.10(16) ?
C4A C1A B3A B4A 111.01(16) ?
C2A C1A B3A B4A -137.32(13) ?
B5A C1A B3A B4A -36.89(13) ?
B6A C1A B3A B4A -105.61(14) ?
C4A C1A B4A B5A 106.86(15) ?
C2A C1A B4A B5A -102.82(13) ?
B6A C1A B4A B5A -36.53(12) ?
B3A C1A B4A B5A -141.84(13) ?
C4A C1A B4A B8A -150.85(14) ?
C2A C1A B4A B8A -0.53(17) ?
B5A C1A B4A B8A 102.29(14) ?
B6A C1A B4A B8A 65.76(16) ?
B3A C1A B4A B8A -39.55(12) ?
C4A C1A B4A B9A 146.31(14) ?
C2A C1A B4A B9A -63.37(15) ?
B5A C1A B4A B9A 39.44(12) ?
B6A C1A B4A B9A 2.91(17) ?
B3A C1A B4A B9A -102.40(14) ?
C4A C1A B4A B3A -111.30(15) ?
C2A C1A B4A B3A 39.02(12) ?
B5A C1A B4A B3A 141.84(13) ?
B6A C1A B4A B3A 105.31(13) ?
C2A B3A B4A C1A -36.07(11) ?
B8A B3A B4A C1A -134.66(14) ?
B7A B3A B4A C1A -96.64(13) ?
C2A B3A B4A B5A -2.31(16) ?
C1A B3A B4A B5A 33.76(11) ?
B8A B3A B4A B5A -100.90(15) ?
B7A B3A B4A B5A -62.87(15) ?
C2A B3A B4A B8A 98.59(14) ?
C1A B3A B4A B8A 134.66(14) ?
B7A B3A B4A B8A 38.02(13) ?
C2A B3A B4A B9A 61.19(15) ?
C1A B3A B4A B9A 97.26(14) ?
B8A B3A B4A B9A -37.40(13) ?
B7A B3A B4A B9A 0.63(16) ?
C4A C1A B5A B4A -112.40(15) ?
C2A C1A B5A B4A 102.78(13) ?
B6A C1A B5A B4A 142.01(13) ?
B3A C1A B5A B4A 36.78(13) ?
C4A C1A B5A B9A -152.00(14) ?
C2A C1A B5A B9A 63.18(15) ?
B4A C1A B5A B9A -39.60(12) ?
B6A C1A B5A B9A 102.41(14) ?
B3A C1A B5A B9A -2.82(17) ?
C4A C1A B5A B6A 105.59(15) ?
C2A C1A B5A B6A -39.23(12) ?
B4A C1A B5A B6A -142.01(13) ?
B3A C1A B5A B6A -105.23(14) ?
C4A C1A B5A B10A 145.03(14) ?
C2A C1A B5A B10A 0.22(16) ?
B4A C1A B5A B10A -102.57(14) ?
B6A C1A B5A B10A 39.45(12) ?
B3A C1A B5A B10A -65.78(16) ?
B8A B4A B5A C1A -97.40(13) ?
B9A B4A B5A C1A -134.87(13) ?
B3A B4A B5A C1A -34.25(12) ?
C1A B4A B5A B9A 134.87(13) ?
B8A B4A B5A B9A 37.47(12) ?
B3A B4A B5A B9A 100.62(14) ?
C1A B4A B5A B6A 34.23(12) ?
B8A B4A B5A B6A -63.17(16) ?
B9A B4A B5A B6A -100.65(14) ?
B3A B4A B5A B6A -0.02(17) ?
C1A B4A B5A B10A 97.60(13) ?
B8A B4A B5A B10A 0.20(17) ?
B9A B4A B5A B10A -37.28(12) ?
B3A B4A B5A B10A 63.35(16) ?
C3A C2A B6A C1A -112.05(14) ?
B7A C2A B6A C1A 102.02(14) ?
B11A C2A B6A C1A 138.85(12) ?
B3A C2A B6A C1A 32.26(12) ?
C3A C2A B6A B10A 149.28(14) ?
C1A C2A B6A B10A -98.67(13) ?
B7A C2A B6A B10A 3.35(17) ?
B11A C2A B6A B10A 40.18(12) ?
B3A C2A B6A B10A -66.41(16) ?
C3A C2A B6A B5A -148.41(13) ?
C1A C2A B6A B5A -36.35(11) ?
B7A C2A B6A B5A 65.67(16) ?
B11A C2A B6A B5A 102.50(13) ?
B3A C2A B6A B5A -4.10(17) ?
C3A C2A B6A B11A 109.09(15) ?
C1A C2A B6A B11A -138.85(12) ?
B7A C2A B6A B11A -36.83(13) ?
B3A C2A B6A B11A -106.60(14) ?
C4A C1A B6A C2A 113.97(14) ?
B5A C1A B6A C2A -137.23(12) ?
B4A C1A B6A C2A -100.52(13) ?
B3A C1A B6A C2A -31.61(11) ?
C4A C1A B6A B10A -148.31(13) ?
C2A C1A B6A B10A 97.73(13) ?
B5A C1A B6A B10A -39.50(12) ?
B4A C1A B6A B10A -2.79(16) ?
B3A C1A B6A B10A 66.12(15) ?
C4A C1A B6A B5A -108.80(14) ?
C2A C1A B6A B5A 137.23(12) ?
B4A C1A B6A B5A 36.71(13) ?
B3A C1A B6A B5A 105.62(13) ?
C4A C1A B6A B11A 149.27(13) ?
C2A C1A B6A B11A 35.31(11) ?
B5A C1A B6A B11A -101.92(13) ?
B4A C1A B6A B11A -65.21(15) ?
B3A C1A B6A B11A 3.70(16) ?
C1A B5A B6A C2A 36.13(11) ?
B4A B5A B6A C2A 2.34(16) ?
B9A B5A B6A C2A -61.46(15) ?
B10A B5A B6A C2A -98.77(13) ?
B4A B5A B6A C1A -33.80(12) ?
B9A B5A B6A C1A -97.59(13) ?
B10A B5A B6A C1A -134.91(13) ?
C1A B5A B6A B10A 134.91(13) ?
B4A B5A B6A B10A 101.11(14) ?
B9A B5A B6A B10A 37.32(13) ?
C1A B5A B6A B11A 96.66(13) ?
B4A B5A B6A B11A 62.86(16) ?
B9A B5A B6A B11A -0.93(17) ?
B10A B5A B6A B11A -38.25(12) ?
C3A C2A B7A B12A -149.12(14) ?
C1A C2A B7A B12A 64.08(16) ?
B11A C2A B7A B12A -40.02(13) ?
B3A C2A B7A B12A 103.14(14) ?
B6A C2A B7A B12A -3.30(18) ?
C3A C2A B7A B8A 147.77(14) ?
C1A C2A B7A B8A 0.97(17) ?
B11A C2A B7A B8A -103.13(14) ?
B3A C2A B7A B8A 40.03(12) ?
B6A C2A B7A B8A -66.41(17) ?
C3A C2A B7A B3A 107.74(15) ?
C1A C2A B7A B3A -39.06(12) ?
B11A C2A B7A B3A -143.16(13) ?
B6A C2A B7A B3A -106.44(14) ?
C3A C2A B7A B11A -109.10(15) ?
C1A C2A B7A B11A 104.10(13) ?
B3A C2A B7A B11A 143.16(13) ?
B6A C2A B7A B11A 36.72(13) ?
C1A B3A B7A C2A 35.48(10) ?
B8A B3A B7A C2A 133.91(13) ?
B4A B3A B7A C2A 95.84(13) ?
C2A B3A B7A B12A -96.37(14) ?
C1A B3A B7A B12A -60.89(15) ?
B8A B3A B7A B12A 37.54(13) ?
B4A B3A B7A B12A -0.53(17) ?
C2A B3A B7A B8A -133.91(13) ?
C1A B3A B7A B8A -98.43(13) ?
B4A B3A B7A B8A -38.07(12) ?
C2A B3A B7A B11A -32.70(11) ?
C1A B3A B7A B11A 2.78(16) ?
B8A B3A B7A B11A 101.21(14) ?
B4A B3A B7A B11A 63.14(15) ?
C2A B3A B8A B7A 39.18(12) ?
C1A B3A B8A B7A 98.69(13) ?
B4A B3A B8A B7A 137.15(14) ?
C2A B3A B8A B4A -97.97(13) ?
C1A B3A B8A B4A -38.46(12) ?
B7A B3A B8A B4A -137.15(14) ?
C2A B3A B8A B9A -60.75(16) ?
C1A B3A B8A B9A -1.24(17) ?
B7A B3A B8A B9A -99.93(15) ?
B4A B3A B8A B9A 37.22(13) ?
C2A B3A B8A B12A 2.34(16) ?
C1A B3A B8A B12A 61.86(15) ?
B7A B3A B8A B12A -36.83(12) ?
B4A B3A B8A B12A 100.32(14) ?
C2A B7A B8A B3A -39.79(12) ?
B12A B7A B8A B3A -138.58(13) ?
B11A B7A B8A B3A -101.15(14) ?
C2A B7A B8A B4A -1.27(18) ?
B12A B7A B8A B4A -100.06(15) ?
B3A B7A B8A B4A 38.53(13) ?
B11A B7A B8A B4A -62.62(17) ?
C2A B7A B8A B9A 61.87(16) ?
B12A B7A B8A B9A -36.92(12) ?
B3A B7A B8A B9A 101.66(14) ?
B11A B7A B8A B9A 0.52(17) ?
C2A B7A B8A B12A 98.79(14) ?
B3A B7A B8A B12A 138.58(13) ?
B11A B7A B8A B12A 37.44(13) ?
C1A B4A B8A B3A 39.64(12) ?
B5A B4A B8A B3A 101.09(14) ?
B9A B4A B8A B3A 138.38(14) ?
C1A B4A B8A B7A 1.12(18) ?
B5A B4A B8A B7A 62.56(16) ?
B9A B4A B8A B7A 99.85(15) ?
B3A B4A B8A B7A -38.52(13) ?
C1A B4A B8A B9A -98.74(14) ?
B5A B4A B8A B9A -37.29(12) ?
B3A B4A B8A B9A -138.38(14) ?
C1A B4A B8A B12A -61.67(16) ?
B5A B4A B8A B12A -0.23(16) ?
B9A B4A B8A B12A 37.06(12) ?
B3A B4A B8A B12A -101.31(14) ?
C1A B5A B9A B4A 38.95(11) ?
B6A B5A B9A B4A 101.72(14) ?
B10A B5A B9A B4A 138.71(13) ?
C1A B5A B9A B12A -61.94(16) ?
B4A B5A B9A B12A -100.89(14) ?
B6A B5A B9A B12A 0.83(18) ?
B10A B5A B9A B12A 37.82(13) ?
C1A B5A B9A B8A 1.86(17) ?
B4A B5A B9A B8A -37.09(13) ?
B6A B5A B9A B8A 64.63(17) ?
B10A B5A B9A B8A 101.62(15) ?
C1A B5A B9A B10A -99.76(13) ?
B4A B5A B9A B10A -138.71(13) ?
B6A B5A B9A B10A -36.99(12) ?
C1A B4A B9A B5A -38.77(11) ?
B8A B4A B9A B5A -138.38(13) ?
B3A B4A B9A B5A -101.33(13) ?
C1A B4A B9A B12A 62.07(16) ?
B5A B4A B9A B12A 100.84(15) ?
B8A B4A B9A B12A -37.54(13) ?
B3A B4A B9A B12A -0.49(17) ?
C1A B4A B9A B8A 99.61(13) ?
B5A B4A B9A B8A 138.38(13) ?
B3A B4A B9A B8A 37.05(12) ?
C1A B4A B9A B10A -1.81(16) ?
B5A B4A B9A B10A 36.95(12) ?
B8A B4A B9A B10A -101.42(14) ?
B3A B4A B9A B10A -64.38(16) ?
B3A B8A B9A B5A -0.37(18) ?
B7A B8A B9A B5A -64.22(17) ?
B4A B8A B9A B5A 37.14(12) ?
B12A B8A B9A B5A -101.08(14) ?
B3A B8A B9A B4A -37.51(13) ?
B7A B8A B9A B4A -101.36(14) ?
B12A B8A B9A B4A -138.22(13) ?
B3A B8A B9A B12A 100.71(14) ?
B7A B8A B9A B12A 36.86(12) ?
B4A B8A B9A B12A 138.22(13) ?
B3A B8A B9A B10A 63.12(17) ?
B7A B8A B9A B10A -0.74(17) ?
B4A B8A B9A B10A 100.63(14) ?
B12A B8A B9A B10A -37.59(13) ?
C2A B6A B10A B5A 97.96(13) ?
C1A B6A B10A B5A 38.39(11) ?
B11A B6A B10A B5A 137.16(14) ?
C2A B6A B10A B11A -39.19(12) ?
C1A B6A B10A B11A -98.77(13) ?
B5A B6A B10A B11A -137.16(14) ?
C2A B6A B10A B9A 61.03(15) ?
C1A B6A B10A B9A 1.46(16) ?
B5A B6A B10A B9A -36.93(12) ?
B11A B6A B10A B9A 100.22(14) ?
C2A B6A B10A B12A -1.95(17) ?
C1A B6A B10A B12A -61.52(16) ?
B5A B6A B10A B12A -99.91(15) ?
B11A B6A B10A B12A 37.25(13) ?
C1A B5A B10A B6A -39.55(12) ?
B4A B5A B10A B6A -101.36(14) ?
B9A B5A B10A B6A -138.52(13) ?
C1A B5A B10A B11A -1.09(17) ?
B4A B5A B10A B11A -62.89(16) ?
B9A B5A B10A B11A -100.05(15) ?
B6A B5A B10A B11A 38.47(13) ?
C1A B5A B10A B9A 98.97(13) ?
B4A B5A B10A B9A 37.16(12) ?
B6A B5A B10A B9A 138.52(13) ?
C1A B5A B10A B12A 61.71(15) ?
B4A B5A B10A B12A -0.09(17) ?
B9A B5A B10A B12A -37.25(12) ?
B6A B5A B10A B12A 101.27(14) ?
B5A B9A B10A B6A 37.13(12) ?
B4A B9A B10A B6A 0.21(17) ?
B12A B9A B10A B6A -100.76(14) ?
B8A B9A B10A B6A -63.18(16) ?
B4A B9A B10A B5A -36.93(12) ?
B12A B9A B10A B5A -137.89(13) ?
B8A B9A B10A B5A -100.31(14) ?
B5A B9A B10A B11A 100.98(14) ?
B4A B9A B10A B11A 64.05(16) ?
B12A B9A B10A B11A -36.91(12) ?
B8A B9A B10A B11A 0.67(17) ?
B5A B9A B10A B12A 137.89(13) ?
B4A B9A B10A B12A 100.96(14) ?
B8A B9A B10A B12A 37.58(13) ?
C3A C2A B11A B12A 148.80(13) ?
C1A C2A B11A B12A -64.12(15) ?
B7A C2A B11A B12A 39.70(12) ?
B3A C2A B11A B12A 3.72(17) ?
B6A C2A B11A B12A -102.56(13) ?
C3A C2A B11A B10A -148.51(14) ?
C1A C2A B11A B10A -1.43(17) ?
B7A C2A B11A B10A 102.39(14) ?
B3A C2A B11A B10A 66.41(16) ?
B6A C2A B11A B10A -39.87(12) ?
C3A C2A B11A B7A 109.10(15) ?
C1A C2A B11A B7A -103.82(13) ?
B3A C2A B11A B7A -35.98(12) ?
B6A C2A B11A B7A -142.26(13) ?
C3A C2A B11A B6A -108.64(15) ?
C1A C2A B11A B6A 38.44(12) ?
B7A C2A B11A B6A 142.26(13) ?
B3A C2A B11A B6A 106.28(13) ?
B6A B10A B11A C2A 39.80(12) ?
B5A B10A B11A C2A 1.51(17) ?
B9A B10A B11A C2A -61.41(16) ?
B12A B10A B11A C2A -98.33(14) ?
B6A B10A B11A B12A 138.12(14) ?
B5A B10A B11A B12A 99.84(15) ?
B9A B10A B11A B12A 36.92(13) ?
B6A B10A B11A B7A 100.86(14) ?
B5A B10A B11A B7A 62.57(16) ?
B9A B10A B11A B7A -0.35(17) ?
B12A B10A B11A B7A -37.26(13) ?
B5A B10A B11A B6A -38.29(13) ?
B9A B10A B11A B6A -101.21(14) ?
B12A B10A B11A B6A -138.12(14) ?
B12A B7A B11A C2A 134.08(13) ?
B8A B7A B11A C2A 96.28(14) ?
B3A B7A B11A C2A 32.92(11) ?
C2A B7A B11A B12A -134.08(13) ?
B8A B7A B11A B12A -37.80(13) ?
B3A B7A B11A B12A -101.16(14) ?
C2A B7A B11A B10A -96.39(13) ?
B12A B7A B11A B10A 37.69(13) ?
B8A B7A B11A B10A -0.11(17) ?
B3A B7A B11A B10A -63.47(16) ?
C2A B7A B11A B6A -33.60(11) ?
B12A B7A B11A B6A 100.48(14) ?
B8A B7A B11A B6A 62.68(16) ?
B3A B7A B11A B6A -0.68(17) ?
C1A B6A B11A C2A -35.02(11) ?
B10A B6A B11A C2A -133.86(14) ?
B5A B6A B11A C2A -95.56(13) ?
C2A B6A B11A B12A 96.24(14) ?
C1A B6A B11A B12A 61.22(15) ?
B10A B6A B11A B12A -37.63(13) ?
B5A B6A B11A B12A 0.68(17) ?
C2A B6A B11A B10A 133.86(14) ?
C1A B6A B11A B10A 98.85(13) ?
B5A B6A B11A B10A 38.30(13) ?
C2A B6A B11A B7A 33.30(11) ?
C1A B6A B11A B7A -1.72(16) ?
B10A B6A B11A B7A -100.57(15) ?
B5A B6A B11A B7A -62.26(16) ?
C2A B7A B12A B11A 39.34(12) ?
B8A B7A B12A B11A 138.31(14) ?
B3A B7A B12A B11A 101.27(14) ?
C2A B7A B12A B9A -61.70(17) ?
B8A B7A B12A B9A 37.27(13) ?
B3A B7A B12A B9A 0.23(18) ?
B11A B7A B12A B9A -101.04(15) ?
C2A B7A B12A B8A -98.98(14) ?
B3A B7A B12A B8A -37.05(12) ?
B11A B7A B12A B8A -138.31(14) ?
C2A B7A B12A B10A 1.83(18) ?
B8A B7A B12A B10A 100.81(15) ?
B3A B7A B12A B10A 63.76(17) ?
B11A B7A B12A B10A -37.51(13) ?
C2A B11A B12A B7A -39.17(12) ?
B10A B11A B12A B7A -138.08(14) ?
B6A B11A B12A B7A -100.95(14) ?
C2A B11A B12A B9A 61.62(16) ?
B10A B11A B12A B9A -37.29(13) ?
B7A B11A B12A B9A 100.78(15) ?
B6A B11A B12A B9A -0.17(18) ?
C2A B11A B12A B8A -1.95(17) ?
B10A B11A B12A B8A -100.86(15) ?
B7A B11A B12A B8A 37.22(13) ?
B6A B11A B12A B8A -63.73(16) ?
C2A B11A B12A B10A 98.91(14) ?
B7A B11A B12A B10A 138.08(14) ?
B6A B11A B12A B10A 37.12(13) ?
B5A B9A B12A B7A 63.54(17) ?
B4A B9A B12A B7A 0.16(18) ?
B8A B9A B12A B7A -37.13(13) ?
B10A B9A B12A B7A 101.18(14) ?
B5A B9A B12A B11A -0.41(18) ?
B4A B9A B12A B11A -63.78(17) ?
B8A B9A B12A B11A -101.08(15) ?
B10A B9A B12A B11A 37.23(13) ?
B5A B9A B12A B8A 100.67(14) ?
B4A B9A B12A B8A 37.30(12) ?
B10A B9A B12A B8A 138.32(13) ?
B5A B9A B12A B10A -37.64(13) ?
B4A B9A B12A B10A -101.02(14) ?
B8A B9A B12A B10A -138.32(13) ?
B3A B8A B12A B7A 37.28(12) ?
B4A B8A B12A B7A 101.15(14) ?
B9A B8A B12A B7A 138.32(13) ?
B3A B8A B12A B11A -0.27(18) ?
B7A B8A B12A B11A -37.54(13) ?
B4A B8A B12A B11A 63.61(16) ?
B9A B8A B12A B11A 100.77(14) ?
B3A B8A B12A B9A -101.04(14) ?
B7A B8A B12A B9A -138.32(13) ?
B4A B8A B12A B9A -37.17(12) ?
B3A B8A B12A B10A -63.70(16) ?
B7A B8A B12A B10A -100.98(14) ?
B4A B8A B12A B10A 0.17(17) ?
B9A B8A B12A B10A 37.34(12) ?
B6A B10A B12A B7A 0.09(19) ?
B5A B10A B12A B7A -63.30(17) ?
B11A B10A B12A B7A 37.75(13) ?
B9A B10A B12A B7A -100.59(15) ?
B6A B10A B12A B11A -37.66(13) ?
B5A B10A B12A B11A -101.05(14) ?
B9A B10A B12A B11A -138.34(14) ?
B6A B10A B12A B9A 100.68(14) ?
B5A B10A B12A B9A 37.29(12) ?
B11A B10A B12A B9A 138.34(14) ?
B6A B10A B12A B8A 63.34(16) ?
B5A B10A B12A B8A -0.05(17) ?
B11A B10A B12A B8A 101.00(14) ?
B9A B10A B12A B8A -37.34(12) ?
C4B C1B C2B C3B -1.1(2) y
B4B C1B C2B C3B -146.10(15) ?
B5B C1B C2B C3B 145.97(15) ?
B3B C1B C2B C3B -107.01(16) ?
B6B C1B C2B C3B 107.04(16) ?
C4B C1B C2B B7B 144.63(15) ?
B4B C1B C2B B7B -0.32(18) ?
B5B C1B C2B B7B -68.26(17) ?
B3B C1B C2B B7B 38.77(14) ?
B6B C1B C2B B7B -107.19(15) ?
C4B C1B C2B B11B -147.31(15) ?
B4B C1B C2B B11B 67.74(17) ?
B5B C1B C2B B11B -0.19(18) ?
B3B C1B C2B B11B 106.83(15) ?
B6B C1B C2B B11B -39.12(13) ?
C4B C1B C2B B6B -108.19(16) ?
B4B C1B C2B B6B 106.86(15) ?
B5B C1B C2B B6B 38.93(13) ?
B3B C1B C2B B6B 145.95(14) ?
C4B C1B C2B B3B 105.86(16) ?
B4B C1B C2B B3B -39.09(13) ?
B5B C1B C2B B3B -107.02(15) ?
B6B C1B C2B B3B -145.95(14) ?
C1B C2B C3B O1B 53.25(19) y
C1B C2B C3B O2B -129.22(18) y
C2B C1B C4B O3B 55.16(19) y
B7B C2B C3B O2B 87.8(2) ?
B11B C2B C3B O2B 14.1(2) ?
B6B C2B C3B O2B -57.5(2) ?
B3B C2B C3B O2B 159.69(16) ?
B7B C2B C3B O1B -89.74(19) ?
B11B C2B C3B O1B -163.39(14) ?
B6B C2B C3B O1B 124.99(15) ?
B3B C2B C3B O1B -17.8(2) ?
C5B O3B C4B C1B -172.45(17) ?
B4B C1B C4B O3B -162.94(14) ?
B5B C1B C4B O3B -88.24(19) ?
B3B C1B C4B O3B 125.71(15) ?
B6B C1B C4B O3B -15.6(2) ?
C4B C1B B3B C2B -110.65(16) ?
B4B C1B B3B C2B 138.18(14) ?
B5B C1B B3B C2B 100.85(15) ?
B6B C1B B3B C2B 32.38(13) ?
C4B C1B B3B B8B 151.38(16) ?
C2B C1B B3B B8B -97.97(15) ?
B4B C1B B3B B8B 40.22(14) ?
B5B C1B B3B B8B 2.88(19) ?
B6B C1B B3B B8B -65.59(17) ?
C4B C1B B3B B4B 111.17(16) ?
C2B C1B B3B B4B -138.18(14) ?
B5B C1B B3B B4B -37.33(14) ?
B6B C1B B3B B4B -105.81(15) ?
C4B C1B B3B B7B -146.00(14) ?
C2B C1B B3B B7B -35.35(12) ?
B4B C1B B3B B7B 102.83(15) ?
B5B C1B B3B B7B 65.50(17) ?
B6B C1B B3B B7B -2.98(18) ?
C3B C2B B3B C1B 110.72(16) ?
B7B C2B B3B C1B -138.70(14) ?
B11B C2B B3B C1B -101.92(14) ?
B6B C2B B3B C1B -32.99(13) ?
C3B C2B B3B B8B -151.01(14) ?
C1B C2B B3B B8B 98.26(14) ?
B7B C2B B3B B8B -40.43(13) ?
B11B C2B B3B B8B -3.66(18) ?
B6B C2B B3B B8B 65.27(17) ?
C3B C2B B3B B4B 146.43(15) ?
C1B C2B B3B B4B 35.70(12) ?
B7B C2B B3B B4B -102.99(15) ?
B11B C2B B3B B4B -66.22(17) ?
B6B C2B B3B B4B 2.71(19) ?
C3B C2B B3B B7B -110.58(16) ?
C1B C2B B3B B7B 138.70(14) ?
B11B C2B B3B B7B 36.78(13) ?
B6B C2B B3B B7B 105.70(15) ?
C4B C1B B4B B3B -106.01(17) ?
C2B C1B B4B B3B 38.84(13) ?
B5B C1B B4B B3B 141.58(15) ?
B6B C1B B4B B3B 105.37(15) ?
C4B C1B B4B B8B -145.79(16) ?
C2B C1B B4B B8B -0.95(18) ?
B5B C1B B4B B8B 101.79(15) ?
B3B C1B B4B B8B -39.79(13) ?
B6B C1B B4B B8B 65.58(17) ?
C4B C1B B4B B9B 151.64(15) ?
C2B C1B B4B B9B -63.51(16) ?
B5B C1B B4B B9B 39.23(13) ?
B3B C1B B4B B9B -102.35(16) ?
B6B C1B B4B B9B 3.02(18) ?
C4B C1B B4B B5B 112.41(17) ?
C2B C1B B4B B5B -102.75(14) ?
B3B C1B B4B B5B -141.58(15) ?
B6B C1B B4B B5B -36.22(14) ?
C2B B3B B4B C1B -35.23(12) ?
B8B B3B B4B C1B -134.09(15) ?
B7B B3B B4B C1B -95.86(14) ?
C1B B3B B4B B8B 134.09(15) ?
C2B B3B B4B B8B 98.86(15) ?
B7B B3B B4B B8B 38.23(14) ?
C1B B3B B4B B9B 97.12(15) ?
C2B B3B B4B B9B 61.89(17) ?
B8B B3B B4B B9B -36.97(14) ?
B7B B3B B4B B9B 1.26(18) ?
C1B B3B B4B B5B 33.93(13) ?
C2B B3B B4B B5B -1.30(19) ?
B8B B3B B4B B5B -100.16(17) ?
B7B B3B B4B B5B -61.93(18) ?
C4B C1B B5B B10B 147.75(15) ?
C2B C1B B5B B10B 1.39(18) ?
B4B C1B B5B B10B -102.42(16) ?
B3B C1B B5B B10B -65.49(17) ?
B6B C1B B5B B10B 39.91(13) ?
C4B C1B B5B B6B 107.83(16) ?
C2B C1B B5B B6B -38.53(13) ?
B4B C1B B5B B6B -142.34(15) ?
B3B C1B B5B B6B -105.40(15) ?
C4B C1B B5B B9B -149.30(15) ?
C2B C1B B5B B9B 64.34(16) ?
B4B C1B B5B B9B -39.47(14) ?
B3B C1B B5B B9B -2.53(19) ?
B6B C1B B5B B9B 102.87(15) ?
C4B C1B B5B B4B -109.83(17) ?
C2B C1B B5B B4B 103.81(14) ?
B3B C1B B5B B4B 36.94(14) ?
B6B C1B B5B B4B 142.34(15) ?
B3B B4B B5B C1B -34.45(13) ?
B8B B4B B5B C1B -97.18(15) ?
B9B B4B B5B C1B -134.94(15) ?
C1B B4B B5B B10B 97.81(15) ?
B3B B4B B5B B10B 63.35(18) ?
B8B B4B B5B B10B 0.63(19) ?
B9B B4B B5B B10B -37.14(14) ?
C1B B4B B5B B6B 34.07(13) ?
B3B B4B B5B B6B -0.4(2) ?
B8B B4B B5B B6B -63.12(18) ?
B9B B4B B5B B6B -100.88(16) ?
C1B B4B B5B B9B 134.94(15) ?
B3B B4B B5B B9B 100.49(17) ?
B8B B4B B5B B9B 37.76(14) ?
C3B C2B B6B C1B -111.00(16) ?
B7B C2B B6B C1B 102.01(15) ?
B11B C2B B6B C1B 138.22(14) ?
B3B C2B B6B C1B 32.78(13) ?
C3B C2B B6B B10B 151.19(15) ?
C1B C2B B6B B10B -97.81(14) ?
B7B C2B B6B B10B 4.20(18) ?
B11B C2B B6B B10B 40.41(13) ?
B3B C2B B6B B10B -65.02(17) ?
C3B C2B B6B B11B 110.78(16) ?
C1B C2B B6B B11B -138.22(14) ?
B7B C2B B6B B11B -36.21(15) ?
B3B C2B B6B B11B -105.44(16) ?
C3B C2B B6B B5B -146.72(15) ?
C1B C2B B6B B5B -35.72(12) ?
B7B C2B B6B B5B 66.30(17) ?
B11B C2B B6B B5B 102.50(15) ?
B3B C2B B6B B5B -2.93(18) ?
C4B C1B B6B C2B 109.63(16) ?
B4B C1B B6B C2B -101.35(15) ?
B5B C1B B6B C2B -138.04(14) ?
B3B C1B B6B C2B -32.57(13) ?
C4B C1B B6B B10B -151.86(15) ?
C2B C1B B6B B10B 98.51(14) ?
B4B C1B B6B B10B -2.84(18) ?
B5B C1B B6B B10B -39.53(13) ?
B3B C1B B6B B10B 65.94(16) ?
C4B C1B B6B B11B 145.69(15) ?
C2B C1B B6B B11B 36.06(12) ?
B4B C1B B6B B11B -65.29(17) ?
B5B C1B B6B B11B -101.98(15) ?
B3B C1B B6B B11B 3.49(18) ?
C4B C1B B6B B5B -112.34(17) ?
C2B C1B B6B B5B 138.04(14) ?
B4B C1B B6B B5B 36.68(14) ?
B3B C1B B6B B5B 105.47(15) ?
C1B B5B B6B C2B 35.28(12) ?
B10B B5B B6B C2B -99.33(14) ?
B9B B5B B6B C2B -61.92(16) ?
B4B B5B B6B C2B 1.91(18) ?
B10B B5B B6B C1B -134.61(14) ?
B9B B5B B6B C1B -97.20(14) ?
B4B B5B B6B C1B -33.37(13) ?
C1B B5B B6B B10B 134.61(14) ?
B9B B5B B6B B10B 37.41(14) ?
B4B B5B B6B B10B 101.24(16) ?
C1B B5B B6B B11B 96.46(14) ?
B10B B5B B6B B11B -38.16(14) ?
B9B B5B B6B B11B -0.75(18) ?
B4B B5B B6B B11B 63.09(18) ?
C3B C2B B7B B8B 147.36(15) ?
C1B C2B B7B B8B 1.44(19) ?
B11B C2B B7B B8B -102.29(16) ?
B6B C2B B7B B8B -66.43(18) ?
B3B C2B B7B B8B 39.88(13) ?
C3B C2B B7B B3B 107.48(17) ?
C1B C2B B7B B3B -38.44(13) ?
B11B C2B B7B B3B -142.17(14) ?
B6B C2B B7B B3B -106.31(15) ?
C3B C2B B7B B12B -150.16(16) ?
C1B C2B B7B B12B 63.93(18) ?
B11B C2B B7B B12B -39.81(14) ?
B6B C2B B7B B12B -3.9(2) ?
B3B C2B B7B B12B 102.36(16) ?
C3B C2B B7B B11B -110.35(17) ?
C1B C2B B7B B11B 103.73(14) ?
B6B C2B B7B B11B 35.86(14) ?
B3B C2B B7B B11B 142.17(14) ?
C1B B3B B7B C2B 34.87(11) ?
B8B B3B B7B C2B 133.77(14) ?
B4B B3B B7B C2B 95.53(14) ?
C1B B3B B7B B8B -98.90(14) ?
C2B B3B B7B B8B -133.77(14) ?
B4B B3B B7B B8B -38.23(14) ?
C1B B3B B7B B12B -61.91(17) ?
C2B B3B B7B B12B -96.78(15) ?
B8B B3B B7B B12B 36.99(14) ?
B4B B3B B7B B12B -1.25(19) ?
C1B B3B B7B B11B 1.21(18) ?
C2B B3B B7B B11B -33.66(13) ?
B8B B3B B7B B11B 100.11(16) ?
B4B B3B B7B B11B 61.87(17) ?
C1B B3B B8B B4B -39.07(13) ?
C2B B3B B8B B4B -98.19(14) ?
B7B B3B B8B B4B -137.49(15) ?
C1B B3B B8B B7B 98.42(15) ?
C2B B3B B8B B7B 39.30(13) ?
B4B B3B B8B B7B 137.49(15) ?
C1B B3B B8B B9B -2.0(2) ?
C2B B3B B8B B9B -61.12(18) ?
B4B B3B B8B B9B 37.07(15) ?
B7B B3B B8B B9B -100.42(17) ?
C1B B3B B8B B12B 61.41(18) ?
C2B B3B B8B B12B 2.29(18) ?
B4B B3B B8B B12B 100.48(16) ?
B7B B3B B8B B12B -37.01(14) ?
C1B B4B B8B B3B 40.02(13) ?
B9B B4B B8B B3B 138.75(16) ?
B5B B4B B8B B3B 101.21(15) ?
C1B B4B B8B B7B 1.82(19) ?
B3B B4B B8B B7B -38.20(14) ?
B9B B4B B8B B7B 100.56(17) ?
B5B B4B B8B B7B 63.01(18) ?
C1B B4B B8B B9B -98.74(15) ?
B3B B4B B8B B9B -138.75(16) ?
B5B B4B B8B B9B -37.55(14) ?
C1B B4B B8B B12B -61.51(17) ?
B3B B4B B8B B12B -101.53(16) ?
B9B B4B B8B B12B 37.23(14) ?
B5B B4B B8B B12B -0.32(19) ?
C2B B7B B8B B3B -40.11(13) ?
B12B B7B B8B B3B -138.72(15) ?
B11B B7B B8B B3B -101.59(15) ?
C2B B7B B8B B4B -2.0(2) ?
B3B B7B B8B B4B 38.12(14) ?
B12B B7B B8B B4B -100.59(16) ?
B11B B7B B8B B4B -63.47(18) ?
C2B B7B B8B B9B 61.53(19) ?
B3B B7B B8B B9B 101.65(16) ?
B12B B7B B8B B9B -37.07(15) ?
B11B B7B B8B B9B 0.1(2) ?
C2B B7B B8B B12B 98.60(15) ?
B3B B7B B8B B12B 138.72(15) ?
B11B B7B B8B B12B 37.12(14) ?
C1B B5B B9B B12B -62.30(18) ?
B10B B5B B9B B12B 37.96(14) ?
B6B B5B B9B B12B 0.73(19) ?
B4B B5B B9B B12B -100.93(16) ?
C1B B5B B9B B4B 38.63(13) ?
B10B B5B B9B B4B 138.89(15) ?
B6B B5B B9B B4B 101.67(15) ?
C1B B5B B9B B10B -100.26(14) ?
B6B B5B B9B B10B -37.22(13) ?
B4B B5B B9B B10B -138.89(15) ?
C1B B5B B9B B8B 1.11(19) ?
B10B B5B B9B B8B 101.36(17) ?
B6B B5B B9B B8B 64.14(19) ?
B4B B5B B9B B8B -37.53(15) ?
C1B B4B B9B B5B -38.64(12) ?
B3B B4B B9B B5B -101.18(14) ?
B8B B4B B9B B5B -137.76(15) ?
C1B B4B B9B B12B 61.75(18) ?
B3B B4B B9B B12B -0.79(19) ?
B8B B4B B9B B12B -37.37(15) ?
B5B B4B B9B B12B 100.39(16) ?
C1B B4B B9B B10B -1.93(18) ?
B3B B4B B9B B10B -64.47(17) ?
B8B B4B B9B B10B -101.05(16) ?
B5B B4B B9B B10B 36.71(14) ?
C1B B4B B9B B8B 99.13(15) ?
B3B B4B B9B B8B 36.59(14) ?
B5B B4B B9B B8B 137.76(15) ?
B3B B8B B9B B5B 0.6(2) ?
B4B B8B B9B B5B 37.73(14) ?
B7B B8B B9B B5B -63.37(19) ?
B12B B8B B9B B5B -100.49(16) ?
B3B B8B B9B B12B 101.08(17) ?
B4B B8B B9B B12B 138.22(15) ?
B7B B8B B9B B12B 37.12(14) ?
B3B B8B B9B B4B -37.14(15) ?
B7B B8B B9B B4B -101.10(16) ?
B12B B8B B9B B4B -138.22(15) ?
B3B B8B B9B B10B 63.7(2) ?
B4B B8B B9B B10B 100.85(16) ?
B7B B8B B9B B10B -0.3(2) ?
B12B B8B B9B B10B -37.37(15) ?
C1B B5B B10B B6B -40.00(13) ?
B9B B5B B10B B6B -138.48(14) ?
B4B B5B B10B B6B -101.46(15) ?
C1B B5B B10B B11B -2.02(19) ?
B6B B5B B10B B11B 37.98(14) ?
B9B B5B B10B B11B -100.50(16) ?
B4B B5B B10B B11B -63.47(18) ?
C1B B5B B10B B9B 98.47(14) ?
B6B B5B B10B B9B 138.48(14) ?
B4B B5B B10B B9B 37.02(13) ?
C1B B5B B10B B12B 60.77(17) ?
B6B B5B B10B B12B 100.77(15) ?
B9B B5B B10B B12B -37.70(14) ?
B4B B5B B10B B12B -0.68(19) ?
C2B B6B B10B B5B 97.64(14) ?
C1B B6B B10B B5B 38.55(12) ?
B11B B6B B10B B5B 137.31(15) ?
C2B B6B B10B B11B -39.67(13) ?
C1B B6B B10B B11B -98.77(14) ?
B5B B6B B10B B11B -137.31(15) ?
C2B B6B B10B B9B 60.52(17) ?
C1B B6B B10B B9B 1.42(18) ?
B11B B6B B10B B9B 100.19(16) ?
B5B B6B B10B B9B -37.13(13) ?
C2B B6B B10B B12B -2.61(18) ?
C1B B6B B10B B12B -61.70(17) ?
B11B B6B B10B B12B 37.06(14) ?
B5B B6B B10B B12B -100.25(16) ?
B12B B9B B10B B5B -137.49(15) ?
B4B B9B B10B B5B -36.91(14) ?
B8B B9B B10B B5B -100.15(16) ?
B5B B9B B10B B6B 37.20(13) ?
B12B B9B B10B B6B -100.29(16) ?
B4B B9B B10B B6B 0.29(19) ?
B8B B9B B10B B6B -62.95(19) ?
B5B B9B B10B B11B 100.50(15) ?
B12B B9B B10B B11B -36.99(14) ?
B4B B9B B10B B11B 63.60(19) ?
B8B B9B B10B B11B 0.4(2) ?
B5B B9B B10B B12B 137.49(15) ?
B4B B9B B10B B12B 100.58(16) ?
B8B B9B B10B B12B 37.34(15) ?
C3B C2B B11B B12B 150.03(15) ?
C1B C2B B11B B12B -63.74(16) ?
B7B C2B B11B B12B 39.94(13) ?
B6B C2B B11B B12B -102.88(15) ?
B3B C2B B11B B12B 3.43(18) ?
C3B C2B B11B B6B -107.09(16) ?
C1B C2B B11B B6B 39.14(13) ?
B7B C2B B11B B6B 142.82(14) ?
B3B C2B B11B B6B 106.31(15) ?
C3B C2B B11B B10B -147.31(15) ?
C1B C2B B11B B10B -1.08(18) ?
B7B C2B B11B B10B 102.60(16) ?
B6B C2B B11B B10B -40.22(13) ?
B3B C2B B11B B10B 66.10(17) ?
C3B C2B B11B B7B 110.09(16) ?
C1B C2B B11B B7B -103.68(14) ?
B6B C2B B11B B7B -142.82(14) ?
B3B C2B B11B B7B -36.51(14) ?
C1B B6B B11B C2B -35.27(11) ?
B10B B6B B11B C2B -133.80(15) ?
B5B B6B B11B C2B -95.77(14) ?
C2B B6B B11B B12B 96.24(16) ?
C1B B6B B11B B12B 60.98(17) ?
B10B B6B B11B B12B -37.55(14) ?
B5B B6B B11B B12B 0.47(19) ?
C2B B6B B11B B10B 133.80(15) ?
C1B B6B B11B B10B 98.53(14) ?
B5B B6B B11B B10B 38.03(14) ?
C2B B6B B11B B7B 32.76(13) ?
C1B B6B B11B B7B -2.51(18) ?
B10B B6B B11B B7B -101.04(16) ?
B5B B6B B11B B7B -63.01(17) ?
B5B B10B B11B C2B 1.89(19) ?
B6B B10B B11B C2B 39.93(12) ?
B9B B10B B11B C2B -61.27(18) ?
B12B B10B B11B C2B -98.33(16) ?
B5B B10B B11B B12B 100.21(16) ?
B6B B10B B11B B12B 138.26(15) ?
B9B B10B B11B B12B 37.05(15) ?
B5B B10B B11B B6B -38.05(14) ?
B9B B10B B11B B6B -101.21(16) ?
B12B B10B B11B B6B -138.26(15) ?
B5B B10B B11B B7B 62.84(18) ?
B6B B10B B11B B7B 100.89(15) ?
B9B B10B B11B B7B -0.3(2) ?
B12B B10B B11B B7B -37.37(14) ?
B8B B7B B11B C2B 96.67(15) ?
B3B B7B B11B C2B 33.99(12) ?
B12B B7B B11B C2B 134.08(15) ?
C2B B7B B11B B12B -134.08(15) ?
B8B B7B B11B B12B -37.41(14) ?
B3B B7B B11B B12B -100.09(16) ?
C2B B7B B11B B6B -33.15(13) ?
B8B B7B B11B B6B 63.52(18) ?
B3B B7B B11B B6B 0.84(19) ?
B12B B7B B11B B6B 100.93(16) ?
C2B B7B B11B B10B -96.51(15) ?
B8B B7B B11B B10B 0.16(19) ?
B3B B7B B11B B10B -62.52(18) ?
B12B B7B B11B B10B 37.57(14) ?
C2B B11B B12B B9B 61.86(18) ?
B6B B11B B12B B9B 0.0(2) ?
B10B B11B B12B B9B -37.32(14) ?
B7B B11B B12B B9B 100.96(17) ?
C2B B11B B12B B7B -39.10(13) ?
B6B B11B B12B B7B -100.98(16) ?
B10B B11B B12B B7B -138.28(16) ?
C2B B11B B12B B8B -1.76(19) ?
B6B B11B B12B B8B -63.65(19) ?
B10B B11B B12B B8B -100.94(17) ?
B7B B11B B12B B8B 37.33(14) ?
C2B B11B B12B B10B 99.18(14) ?
B6B B11B B12B B10B 37.29(14) ?
B7B B11B B12B B10B 138.28(16) ?
B5B B9B B12B B11B -0.4(2) ?
B4B B9B B12B B11B -63.92(19) ?
B10B B9B B12B B11B 37.29(14) ?
B8B B9B B12B B11B -101.12(16) ?
B5B B9B B12B B7B 63.51(19) ?
B4B B9B B12B B7B 0.0(2) ?
B10B B9B B12B B7B 101.24(16) ?
B8B B9B B12B B7B -37.17(15) ?
B5B B9B B12B B8B 100.68(16) ?
B4B B9B B12B B8B 37.19(14) ?
B10B B9B B12B B8B 138.41(15) ?
B5B B9B B12B B10B -37.73(14) ?
B4B B9B B12B B10B -101.22(16) ?
B8B B9B B12B B10B -138.41(15) ?
C2B B7B B12B B11B 39.43(13) ?
B8B B7B B12B B11B 138.25(15) ?
B3B B7B B12B B11B 101.73(15) ?
C2B B7B B12B B9B -61.55(19) ?
B8B B7B B12B B9B 37.28(15) ?
B3B B7B B12B B9B 0.8(2) ?
B11B B7B B12B B9B -100.98(17) ?
C2B B7B B12B B8B -98.83(16) ?
B3B B7B B12B B8B -36.52(14) ?
B11B B7B B12B B8B -138.25(15) ?
C2B B7B B12B B10B 2.0(2) ?
B8B B7B B12B B10B 100.86(17) ?
B3B B7B B12B B10B 64.33(19) ?
B11B B7B B12B B10B -37.40(14) ?
B3B B8B B12B B11B -0.4(2) ?
B4B B8B B12B B11B 63.43(18) ?
B7B B8B B12B B11B -37.59(14) ?
B9B B8B B12B B11B 100.80(16) ?
B3B B8B B12B B9B -101.15(16) ?
B4B B8B B12B B9B -37.37(14) ?
B7B B8B B12B B9B -138.39(15) ?
B3B B8B B12B B7B 37.24(14) ?
B4B B8B B12B B7B 101.02(15) ?
B9B B8B B12B B7B 138.39(15) ?
B3B B8B B12B B10B -63.88(19) ?
B4B B8B B12B B10B -0.10(19) ?
B7B B8B B12B B10B -101.12(16) ?
B9B B8B B12B B10B 37.27(14) ?
B5B B10B B12B B11B -100.54(15) ?
B6B B10B B12B B11B -37.21(14) ?
B9B B10B B12B B11B -138.31(15) ?
B5B B10B B12B B9B 37.78(14) ?
B6B B10B B12B B9B 101.10(16) ?
B11B B10B B12B B9B 138.31(15) ?
B5B B10B B12B B7B -62.94(19) ?
B6B B10B B12B B7B 0.4(2) ?
B11B B10B B12B B7B 37.60(15) ?
B9B B10B B12B B7B -100.72(17) ?
B5B B10B B12B B8B 0.48(19) ?
B6B B10B B12B B8B 63.80(18) ?
B11B B10B B12B B8B 101.02(16) ?
B9B B10B B12B B8B -37.30(14) ?
